data_4311092
loop_
_publ_author_name
'S. B. Rasmussen'
'S. Boghosian'
'K. Nielsen'
'K. M. Eriksen'
'R. Fehrmann'

_publ_section_title
;
 Crystal Structure and Spectroscopic Properties of CsVO2SO4
;
_journal_name_full 'Inorganic Chemistry'
_journal_page_first 3697
_journal_page_last 3701
_journal_paper_doi 10.1021/ic030314y
_journal_volume 43
_journal_year 2004
_chemical_formula_sum 'Cs O6 S V'
_chemical_formula_weight 311.91
_chemical_name_systematic
;
  ?
;
_space_group_IT_number 61
_symmetry_space_group_name_Hall '-P 2ac 2ab'
_symmetry_space_group_name_H-M 'P b c a'
_atom_sites_solution_hydrogens none
_atom_sites_solution_primary direct
_atom_sites_solution_secondary difmap
_audit_creation_method SHELXL
_cell_angle_alpha 90.00
_cell_angle_beta 90.00
_cell_angle_gamma 90.00
_cell_formula_units_Z 8
_cell_length_a 6.6688(13)
_cell_length_b 10.048(2)
_cell_length_c 17.680(4)
_cell_measurement_temperature 293(2)
_cell_volume 1184.7(4)
_computing_structure_refinement 'SHELXL-93 (Sheldrick, 1993)'
_computing_structure_solution 'SHELXS-86 (Sheldrick, 1990)'
_diffrn_ambient_temperature 293(2)
_diffrn_radiation_monochromator graphite
_diffrn_radiation_source 'fine-focus sealed tube'
_diffrn_radiation_type MoK\a
_diffrn_radiation_wavelength 0.71073
_diffrn_reflns_av_R_equivalents 0.0220
_diffrn_reflns_av_sigmaI/netI 0.0180
_diffrn_reflns_limit_h_max 9
_diffrn_reflns_limit_h_min -6
_diffrn_reflns_limit_k_max 13
_diffrn_reflns_limit_k_min -12
_diffrn_reflns_limit_l_max 20
_diffrn_reflns_limit_l_min -23
_diffrn_reflns_number 7340
_diffrn_reflns_theta_max 29.46
_diffrn_reflns_theta_min 2.30
_exptl_absorpt_coefficient_mu 8.041
_exptl_crystal_density_diffrn 3.498
_exptl_crystal_F_000 1136
_refine_diff_density_max 0.685
_refine_diff_density_min -0.553
_refine_diff_density_rms 0.121
_refine_ls_extinction_coef 0.00157(13)
_refine_ls_extinction_expression Fc^*^=kFc[1+0.001xFc^2^\l^3^/sin(2\q)]^-1/4^
_refine_ls_extinction_method SHELXL
_refine_ls_goodness_of_fit_all 1.070
_refine_ls_goodness_of_fit_obs 1.164
_refine_ls_hydrogen_treatment none
_refine_ls_matrix_type full
_refine_ls_number_parameters 83
_refine_ls_number_reflns 1547
_refine_ls_number_restraints 0
_refine_ls_restrained_S_all 1.070
_refine_ls_restrained_S_obs 1.164
_refine_ls_R_factor_all 0.0271
_refine_ls_R_factor_obs 0.0194
_refine_ls_shift/esd_max 0.001
_refine_ls_shift/esd_mean 0.000
_refine_ls_structure_factor_coef Fsqd
_refine_ls_weighting_details 'w=1/[\s^2^(Fo^2^)+(0.0298P)^2^+0.0000P] where P=(Fo^2^+2Fc^2^)/3'
_refine_ls_weighting_scheme calc
_refine_ls_wR_factor_all 0.0551
_refine_ls_wR_factor_obs 0.0526
_reflns_number_observed 1208
_reflns_number_total 1547
_reflns_observed_criterion >2sigma(I)
_cod_data_source_file ic030314y_s.cif
_cod_data_source_block CsVO2SO4
_cod_depositor_comments
;
The following automatic conversions were performed:

'_refine_ls_weighting_scheme' value 'calc
w=1/[\s^2^(Fo^2^)+(0.0298P)^2^+0.0000P] where P=(Fo^2^+2Fc^2^)/3' was
changed to 'calc'. New tag '_refine_ls_weighting_details' was
created. The value of the new tag was set to
'w=1/[\s^2^(Fo^2^)+(0.0298P)^2^+0.0000P] where P=(Fo^2^+2Fc^2^)/3'.

Automatic conversion script
Id: cif_fix_values 3143 2015-03-26 13:38:13Z robertas 
;
_cod_original_cell_volume 1184.6(4)
_cod_database_code 4311092

loop_
_symmetry_equiv_pos_as_xyz
'x, y, z'
'-x+1/2, -y, z+1/2'
'-x, y+1/2, -z+1/2'
'x+1/2, -y+1/2, -z'
'-x, -y, -z'
'x-1/2, y, -z-1/2'
'x, -y-1/2, z-1/2'
'-x-1/2, y-1/2, z'

loop_
_atom_site_aniso_label
_atom_site_aniso_U_11
_atom_site_aniso_U_22
_atom_site_aniso_U_33
_atom_site_aniso_U_23
_atom_site_aniso_U_13
_atom_site_aniso_U_12
Cs 0.03501(13) 0.02572(13) 0.02068(12) 0.00371(5) 0.00076(6) -0.00122(6)
V 0.0094(2) 0.0223(2) 0.0149(2) -0.00021(14) 0.00067(13) -0.0007(2)
S 0.0152(3) 0.0191(3) 0.0129(3) 0.0001(2) 0.0003(2) 0.0002(2)
O1 0.0287(9) 0.0323(10) 0.0164(8) 0.0067(7) -0.0020(6) -0.0006(7)
O2 0.0404(11) 0.0202(10) 0.0307(10) -0.0030(7) 0.0004(7) 0.0015(8)
O3 0.0113(7) 0.0337(10) 0.0149(8) -0.0038(6) 0.0006(5) -0.0016(6)
O4 0.0143(8) 0.0329(10) 0.0166(7) 0.0017(6) -0.0019(6) -0.0027(6)
O5 0.0146(8) 0.0332(10) 0.0165(7) -0.0009(6) 0.0009(6) 0.0022(7)
O6 0.0275(10) 0.0260(9) 0.0301(9) 0.0007(7) -0.0002(7) -0.0014(8)

loop_
_atom_site_label
_atom_site_type_symbol
_atom_site_fract_x
_atom_site_fract_y
_atom_site_fract_z
_atom_site_U_iso_or_equiv
_atom_site_thermal_displace_type
_atom_site_occupancy
_atom_site_calc_flag
_atom_site_refinement_flags
_atom_site_disorder_group
Cs Cs 0.25086(2) 0.48041(2) 0.085464(9) 0.02714(9) Uani 1 d . .
V V -0.00375(5) 0.22566(4) 0.25370(2) 0.01551(11) Uani 1 d . .
S S 0.26553(7) 0.28174(5) -0.09774(3) 0.01573(13) Uani 1 d . .
O1 O 0.2742(2) 0.2103(2) -0.02677(10) 0.0258(4) Uani 1 d . .
O2 O 0.2570(2) 0.4250(2) -0.08991(10) 0.0304(4) Uani 1 d . .
O3 O -0.2403(2) 0.2857(2) 0.27353(10) 0.0199(3) Uani 1 d . .
O4 O 0.0838(2) 0.2333(2) -0.14243(10) 0.0213(4) Uani 1 d . .
O5 O 0.4503(2) 0.2435(2) -0.14420(9) 0.0215(4) Uani 1 d . .
O6 O -0.0122(2) 0.0670(2) 0.25511(8) 0.0279(4) Uani 1 d . .

loop_
_atom_type_symbol
_atom_type_description
_atom_type_scat_dispersion_real
_atom_type_scat_dispersion_imag
_atom_type_scat_source
O O 0.0106 0.0060 'International Tables Vol C Tables 4.2.6.8 and 6.1.1.4'
S S 0.1246 0.1234 'International Tables Vol C Tables 4.2.6.8 and 6.1.1.4'
V V 0.3005 0.5294 'International Tables Vol C Tables 4.2.6.8 and 6.1.1.4'
Cs Cs -0.3680 2.1192 'International Tables Vol C Tables 4.2.6.8 and 6.1.1.4'

loop_
_geom_angle_atom_site_label_1
_geom_angle_atom_site_label_2
_geom_angle_atom_site_label_3
_geom_angle
_geom_angle_site_symmetry_1
_geom_angle_site_symmetry_3
_geom_angle_publ_flag
O1 Cs O2 59.61(5) 8_665 . ?
O1 Cs O3 168.61(5) 8_665 6_656 ?
O2 Cs O3 131.66(5) . 6_656 ?
O1 Cs O5 135.41(4) 8_665 4_455 ?
O2 Cs O5 101.77(5) . 4_455 ?
O3 Cs O5 47.13(4) 6_656 4_455 ?
O1 Cs O4 137.71(4) 8_665 4 ?
O2 Cs O4 100.34(5) . 4 ?
O3 Cs O4 48.36(4) 6_656 4 ?
O5 Cs O4 82.08(5) 4_455 4 ?
O1 Cs O6 108.93(5) 8_665 3 ?
O2 Cs O6 151.60(4) . 3 ?
O3 Cs O6 60.51(5) 6_656 3 ?
O5 Cs O6 67.09(5) 4_455 3 ?
O4 Cs O6 103.62(4) 4 3 ?
O1 Cs O1 103.28(5) 8_665 . ?
O2 Cs O1 43.67(5) . . ?
O3 Cs O1 87.99(4) 6_656 . ?
O5 Cs O1 69.63(4) 4_455 . ?
O4 Cs O1 67.55(4) 4 . ?
O6 Cs O1 136.64(4) 3 . ?
O1 Cs O2 81.79(4) 8_665 5_665 ?
O2 Cs O2 93.41(4) . 5_665 ?
O3 Cs O2 97.80(4) 6_656 5_665 ?
O5 Cs O2 142.44(5) 4_455 5_665 ?
O4 Cs O2 61.33(5) 4 5_665 ?
O6 Cs O2 111.37(4) 3 5_665 ?
O1 Cs O2 101.15(4) . 5_665 ?
O1 Cs O2 75.95(4) 8_665 5_565 ?
O2 Cs O2 94.71(4) . 5_565 ?
O3 Cs O2 99.61(4) 6_656 5_565 ?
O5 Cs O2 65.04(5) 4_455 5_565 ?
O4 Cs O2 146.04(4) 4 5_565 ?
O6 Cs O2 56.91(4) 3 5_565 ?
O1 Cs O2 106.00(4) . 5_565 ?
O2 Cs O2 148.07(7) 5_665 5_565 ?
O1 Cs O5 68.38(5) 8_665 5_665 ?
O2 Cs O5 114.61(5) . 5_665 ?
O3 Cs O5 103.91(4) 6_656 5_665 ?
O5 Cs O5 143.59(5) 4_455 5_665 ?
O4 Cs O5 92.39(5) 4 5_665 ?
O6 Cs O5 79.55(4) 3 5_665 ?
O1 Cs O5 140.55(4) . 5_665 ?
O2 Cs O5 40.64(4) 5_665 5_665 ?
O2 Cs O5 108.72(4) 5_565 5_665 ?
O1 Cs O6 112.84(5) 8_665 8_665 ?
O2 Cs O6 149.55(4) . 8_665 ?
O3 Cs O6 58.77(5) 6_656 8_665 ?
O5 Cs O6 101.83(4) 4_455 8_665 ?
O4 Cs O6 64.39(4) 4 8_665 ?
O6 Cs O6 57.52(2) 3 8_665 ?
O1 Cs O6 131.92(4) . 8_665 ?
O2 Cs O6 56.29(4) 5_665 8_665 ?
O2 Cs O6 112.62(4) 5_565 8_665 ?
O5 Cs O6 45.16(4) 5_665 8_665 ?
O1 Cs O4 64.18(4) 8_665 5_565 ?
O2 Cs O4 113.87(4) . 5_565 ?
O3 Cs O4 105.74(4) 6_656 5_565 ?
O5 Cs O4 94.54(4) 4_455 5_565 ?
O4 Cs O4 145.53(5) 4 5_565 ?
O6 Cs O4 45.37(4) 3 5_565 ?
O1 Cs O4 143.00(4) . 5_565 ?
O2 Cs O4 110.46(4) 5_665 5_565 ?
O2 Cs O4 38.71(4) 5_565 5_565 ?
O5 Cs O4 70.16(4) 5_665 5_565 ?
O6 Cs O4 83.05(4) 8_665 5_565 ?
O6 V O3 108.29(9) . . ?
O6 V O3 110.50(8) . 6_656 ?
O3 V O3 141.13(11) . 6_656 ?
O6 V O4 101.84(8) . 7_566 ?
O3 V O4 90.49(7) . 7_566 ?
O3 V O4 84.07(7) 6_656 7_566 ?
O6 V O5 99.53(7) . 4_455 ?
O3 V O5 90.14(8) . 4_455 ?
O3 V O5 81.23(7) 6_656 4_455 ?
O4 V O5 157.26(8) 7_566 4_455 ?
O6 V Cs 51.36(5) . 3_545 ?
O3 V Cs 72.67(6) . 3_545 ?
O3 V Cs 136.85(5) 6_656 3_545 ?
O4 V Cs 66.38(5) 7_566 3_545 ?
O5 V Cs 134.99(5) 4_455 3_545 ?
O6 V Cs 126.17(6) . 6_556 ?
O3 V Cs 44.47(6) . 6_556 ?
O3 V Cs 109.77(6) 6_656 6_556 ?
O4 V Cs 49.54(5) 7_566 6_556 ?
O5 V Cs 120.66(5) 4_455 6_556 ?
Cs V Cs 74.82(2) 3_545 6_556 ?
O6 V Cs 56.01(5) . 8_655 ?
O3 V Cs 135.54(6) . 8_655 ?
O3 V Cs 68.92(6) 6_656 8_655 ?
O4 V Cs 131.41(5) 7_566 8_655 ?
O5 V Cs 57.62(5) 4_455 8_655 ?
Cs V Cs 107.36(2) 3_545 8_655 ?
Cs V Cs 177.800(10) 6_556 8_655 ?
O6 V Cs 128.54(6) . . ?
O3 V Cs 107.18(6) . . ?
O3 V Cs 43.43(5) 6_656 . ?
O4 V Cs 113.91(5) 7_566 . ?
O5 V Cs 44.71(5) 4_455 . ?
Cs V Cs 179.688(9) 3_545 . ?
Cs V Cs 105.27(2) 6_556 . ?
Cs V Cs 72.552(15) 8_655 . ?
O1 S O2 114.35(12) . . ?
O1 S O4 108.81(10) . . ?
O2 S O4 109.60(10) . . ?
O1 S O5 107.99(10) . . ?
O2 S O5 109.44(10) . . ?
O4 S O5 106.35(11) . . ?
O1 S Cs 61.53(8) . . ?
O2 S Cs 52.84(8) . . ?
O4 S Cs 125.98(7) . . ?
O5 S Cs 127.53(7) . . ?
O1 S Cs 102.48(7) . 5_665 ?
O2 S Cs 55.61(7) . 5_665 ?
O4 S Cs 148.71(7) . 5_665 ?
O5 S Cs 62.10(7) . 5_665 ?
Cs S Cs 70.295(12) . 5_665 ?
O1 S Cs 67.11(7) . 4 ?
O2 S Cs 130.74(7) . 4 ?
O4 S Cs 116.15(7) . 4 ?
O5 S Cs 41.05(7) . 4 ?
Cs S Cs 107.834(15) . 4 ?
Cs S Cs 75.55(2) 5_665 4 ?
S O1 Cs 159.71(11) . 8_655 ?
S O1 Cs 96.27(9) . . ?
Cs O1 Cs 102.98(5) 8_655 . ?
S O2 Cs 105.69(10) . . ?
S O2 Cs 103.93(8) . 5_665 ?
Cs O2 Cs 86.59(4) . 5_665 ?
S O2 Cs 107.99(8) . 5_565 ?
Cs O2 Cs 85.29(4) . 5_565 ?
Cs O2 Cs 148.07(7) 5_665 5_565 ?
V O3 V 132.57(10) . 6_556 ?
V O3 Cs 113.12(7) . 6_556 ?
V O3 Cs 111.98(6) 6_556 6_556 ?
S O4 V 130.61(10) . 7_565 ?
S O4 Cs 126.36(9) . 4_455 ?
V O4 Cs 102.98(6) 7_565 4_455 ?
S O4 Cs 95.06(8) . 5_565 ?
V O4 Cs 85.06(6) 7_565 5_565 ?
Cs O4 Cs 90.96(4) 4_455 5_565 ?
S O5 V 127.52(10) . 4 ?
S O5 Cs 120.58(9) . 4 ?
V O5 Cs 109.32(6) 4 4 ?
S O5 Cs 95.65(8) . 5_665 ?
V O5 Cs 94.38(6) 4 5_665 ?
Cs O5 Cs 95.89(4) 4 5_665 ?
V O6 Cs 106.82(7) . 3_545 ?
V O6 Cs 102.29(7) . 8_655 ?
Cs O6 Cs 150.86(7) 3_545 8_655 ?

loop_
_geom_bond_atom_site_label_1
_geom_bond_atom_site_label_2
_geom_bond_distance
_geom_bond_site_symmetry_2
_geom_bond_publ_flag
Cs O1 3.049(2) 8_665 ?
Cs O2 3.150(2) . ?
Cs O3 3.170(2) 6_656 ?
Cs O5 3.187(2) 4_455 ?
Cs O4 3.249(2) 4 ?
Cs O6 3.352(2) 3 ?
Cs O1 3.366(2) . ?
Cs O2 3.418(2) 5_665 ?
Cs O2 3.518(2) 5_565 ?
Cs O5 3.570(2) 5_665 ?
Cs O6 3.576(2) 8_665 ?
Cs O4 3.778(2) 5_565 ?
V O6 1.595(2) . ?
V O3 1.7249(14) . ?
V O3 1.9188(14) 6_656 ?
V O4 1.971(2) 7_566 ?
V O5 1.984(2) 4_455 ?
V Cs 4.1078(6) 3_545 ?
V Cs 4.1612(6) 6_556 ?
V Cs 4.2147(6) 8_655 ?
S O1 1.447(2) . ?
S O2 1.447(2) . ?
S O4 1.526(2) . ?
S O5 1.530(2) . ?
S Cs 4.0198(8) 5_665 ?
S Cs 4.1786(8) 4 ?
O1 Cs 3.049(2) 8_655 ?
O2 Cs 3.418(2) 5_665 ?
O2 Cs 3.518(2) 5_565 ?
O3 V 1.9188(14) 6_556 ?
O3 Cs 3.170(2) 6_556 ?
O4 V 1.971(2) 7_565 ?
O4 Cs 3.249(2) 4_455 ?
O4 Cs 3.778(2) 5_565 ?
O5 V 1.984(2) 4 ?
O5 Cs 3.187(2) 4 ?
O5 Cs 3.570(2) 5_665 ?
O6 Cs 3.352(2) 3_545 ?
O6 Cs 3.576(2) 8_655 ?
